data_4031773
loop_
_publ_author_name
'Yartys', V.A.'
'Burnasheva, V.V.'
'Fykin, L.E.'
'Fadeeva, N.V.'
'Sarin, V.A.'
'Semenenko, K.N.'

_publ_section_title
;
 The crystal and magnetic structure of the deuteride Sc Fe2 D2.9
;
_journal_name_full
;
Russian Journal of Inorganic Chemistry (= Zhurnal Neorganicheskoi Khimii)
;
_journal_page_first 175
_journal_page_last 179
_journal_volume 31
_journal_year 1986
_chemical_formula_sum 'D2.91 Fe2 Sc'
_chemical_name_systematic 'Fe2 Sc D2.91'
_space_group_IT_number 194
_symmetry_space_group_name_Hall '-P 6c 2c'
_symmetry_space_group_name_H-M 'P 63/m m c'
_cell_angle_alpha 90
_cell_angle_beta 90
_cell_angle_gamma 120
_cell_formula_units_Z 8
_cell_length_a 5.256
_cell_length_b 5.256
_cell_length_c 16.95
_cell_volume 405.519
_citation_journal_id_ASTM RJICAQ
_cod_data_source_file Yartys_RJICAQ_1986_537.cif
_cod_data_source_block D2.91Fe2Sc1
_cod_original_cell_volume 405.5189
_cod_original_formula_sum 'D2.91 Fe2 Sc1'
_cod_database_code 4031773

loop_
_symmetry_equiv_pos_as_xyz
x,y,z
x-y,x,z+1/2
-y,x-y,z
-x,-y,z+1/2
-x+y,-x,z
y,-x+y,z+1/2
-y,-x,-z+1/2
x-y,-y,-z
x,x-y,-z+1/2
y,x,-z
-x+y,y,-z+1/2
-x,-x+y,-z
-x,-y,-z
-x+y,-x,-z-1/2
y,-x+y,-z
x,y,-z-1/2
x-y,x,-z
-y,x-y,-z-1/2
y,x,z-1/2
-x+y,y,z
-x,-x+y,z-1/2
-y,-x,z
x-y,-y,z-1/2
x,x-y,z

loop_
_atom_site_label
_atom_site_type_symbol
_atom_site_fract_x
_atom_site_fract_y
_atom_site_fract_z
_atom_site_occupancy
_atom_site_U_iso_or_equiv
D6 D 0.37 0.38 0.09 0.01 0.0
Fe3 Fe 0.1777 0.3554 0.25 1 0.0
Sc1 Sc 0 0 0.0895 1 0.0
D1 D 0.578 0.156 0.25 0.4 0.0
D4 D 0.198 0.396 0.022 0.41 0.0
Fe2 Fe 0.5 0 0 1 0.0
D5 D 0.28 0.972 0.15 0.33 0.0
Fe1 Fe 0.3333 0.6667 0.1318 1 0.0
Sc2 Sc 0.3333 0.6667 0.8523 1 0.0
D3 D 0.806 0.612 0.055 0.25 0.0
D2 D 0.85 0.7 0.3 0.4 0.0
